data_7712160
loop_
_publ_author_name
'Sheokand, Sonu'
'Mondal, Dipanjan'
'Kote, Basvaraj S.'
'Radhakrishna, Latchupatula'
'Balakrishna, Maravanji S.'

_publ_section_title
;
 Novel 1,2,3-triazolyl phosphine with a pyridyl functionality: synthesis,
 coinage metal complexes, photophysical studies and Cu(I) catalyzed C-O
 coupling of phenols with aryl bromides.
;
_journal_issue 6
_journal_name_full 'Dalton transactions (Cambridge, England : 2003)'
_journal_page_first 1785
_journal_page_last 1796
_journal_paper_doi 10.1039/d2dt03791b
_journal_volume 52
_journal_year 2023
_chemical_formula_moiety 'C50 H38 Ag2 I2 N8 P2, 2(C2 H3 N)'
_chemical_formula_sum 'C54 H44 Ag2 I2 N10 P2'
_chemical_formula_weight 1364.47
_space_group_crystal_system triclinic
_space_group_IT_number 2
_space_group_name_Hall '-P 1'
_space_group_name_H-M_alt 'P -1'
_atom_sites_solution_hydrogens geom
_audit_creation_date 2022-09-30
_audit_creation_method
;
Olex2 1.5
(compiled 2022.04.07 svn.rca3783a0 for OlexSys, GUI svn.r6498)
;
_audit_update_record
;
2022-11-24 deposited with the CCDC.	2022-12-30 downloaded from the CCDC.
;
_cell_angle_alpha 99.4390(10)
_cell_angle_beta 112.0120(10)
_cell_angle_gamma 101.4420(10)
_cell_formula_units_Z 1
_cell_length_a 10.22310(10)
_cell_length_b 10.86800(10)
_cell_length_c 13.3111(2)
_cell_measurement_reflns_used 26826
_cell_measurement_temperature 150.00(10)
_cell_measurement_theta_max 30.6250
_cell_measurement_theta_min 1.9830
_cell_volume 1296.82(3)
_computing_cell_refinement 'CrysAlisPro 1.171.41.93a (Rigaku OD, 2020)'
_computing_data_collection 'CrysAlisPro 1.171.41.93a (Rigaku OD, 2020)'
_computing_data_reduction 'CrysAlisPro 1.171.41.93a (Rigaku OD, 2020)'
_computing_molecular_graphics 'Olex2 1.5 (Dolomanov et al., 2009)'
_computing_publication_material 'Olex2 1.5 (Dolomanov et al., 2009)'
_computing_structure_refinement 'SHELXL 2018/3 (Sheldrick, 2015)'
_computing_structure_solution 'ShelXT (Sheldrick, 2015)'
_diffrn_ambient_temperature 150.15
_diffrn_measured_fraction_theta_full 0.998
_diffrn_measured_fraction_theta_max 0.811
_diffrn_measurement_details
;
List of Runs (angles in degrees, time in seconds):

  # Type    Start    End  Width  t~exp~   \w     \q     \k     \f   Frames
#--------------------------------------------------------------------------
  1  \f    154.25 334.25   1.00    1.00 -25.75   0.00  73.76    --   180
  2  \f    -10.27 348.73   0.50    2.00  81.02  -9.84  31.50    --   718
  3  \w    -65.46   0.04   0.50    2.00    --  -19.34  94.56 145.16  131
  4  \w    -60.89   0.11   0.50    2.00    --  -14.77  94.56 -34.84  122
  5  \w   -100.81  15.69   0.50    2.00    --   -9.84 -59.25 -51.92  233
  6  \w    -65.46   0.04   0.50    2.00    --  -19.34  94.56  73.16  131
  7  \f   -349.73   9.27   0.50    2.00   6.61  -9.84 -31.50    --   718
  8  \w    -65.46   0.04   0.50    2.00    --  -19.34  94.56   1.16  131
  9  \w   -100.81  15.69   0.50    2.00    --   -9.84 -59.25 164.08  233
 10  \w   -100.81  15.69   0.50    2.00    --   -9.84 -59.25  20.08  233
 11  \f   -339.92  19.08   0.50    2.00  15.81  -9.84 -59.25    --   718
;
_diffrn_measurement_device 'abstract diffractometer'
_diffrn_measurement_device_type 'Saxi-CrysAlisPro-abstract goniometer imported SAXI images'
_diffrn_measurement_method '\w and \f scans'
_diffrn_radiation_type MoK\a
_diffrn_radiation_wavelength 0.71073
_diffrn_reflns_av_R_equivalents 0.0406
_diffrn_reflns_av_unetI/netI 0.0357
_diffrn_reflns_Laue_measured_fraction_full 0.998
_diffrn_reflns_Laue_measured_fraction_max 0.811
_diffrn_reflns_limit_h_max 15
_diffrn_reflns_limit_h_min -16
_diffrn_reflns_limit_k_max 16
_diffrn_reflns_limit_k_min -16
_diffrn_reflns_limit_l_max 19
_diffrn_reflns_limit_l_min -22
_diffrn_reflns_number 89799
_diffrn_reflns_point_group_measured_fraction_full 0.998
_diffrn_reflns_point_group_measured_fraction_max 0.811
_diffrn_reflns_theta_full 25.242
_diffrn_reflns_theta_max 36.818
_diffrn_reflns_theta_min 2.172
_exptl_absorpt_coefficient_mu 2.055
_exptl_absorpt_correction_T_max 1.00000
_exptl_absorpt_correction_T_min 0.81315
_exptl_absorpt_correction_type multi-scan
_exptl_absorpt_process_details
;
CrysAlisPro 1.171.41.93a (Rigaku Oxford Diffraction, 2020)
Empirical absorption correction using spherical harmonics,
implemented in SCALE3 ABSPACK scaling algorithm.
;
_exptl_crystal_colour colourless
_exptl_crystal_colour_primary colourless
_exptl_crystal_density_diffrn 1.747
_exptl_crystal_description block
_exptl_crystal_F_000 668
_exptl_crystal_size_max 0.095
_exptl_crystal_size_mid 0.067
_exptl_crystal_size_min 0.065
_refine_diff_density_max 1.221
_refine_diff_density_min -0.724
_refine_diff_density_rms 0.104
_refine_ls_extinction_method none
_refine_ls_goodness_of_fit_ref 1.052
_refine_ls_hydrogen_treatment constr
_refine_ls_matrix_type full
_refine_ls_number_parameters 317
_refine_ls_number_reflns 10573
_refine_ls_number_restraints 0
_refine_ls_restrained_S_all 1.052
_refine_ls_R_factor_all 0.0507
_refine_ls_R_factor_gt 0.0297
_refine_ls_shift/su_max 0.002
_refine_ls_shift/su_mean 0.000
_refine_ls_structure_factor_coef Fsqd
_refine_ls_weighting_details 'w=1/[\s^2^(Fo^2^)+(0.0237P)^2^+0.5214P] where P=(Fo^2^+2Fc^2^)/3'
_refine_ls_weighting_scheme calc
_refine_ls_wR_factor_gt 0.0571
_refine_ls_wR_factor_ref 0.0629
_reflns_Friedel_coverage 0.000
_reflns_number_gt 8251
_reflns_number_total 10573
_reflns_threshold_expression 'I > 2\s(I)'
_cod_data_source_file d2dt03791b2.cif
_cod_data_source_block comp_8
_cod_depositor_comments 'Adding full bibliography for 7712157--7712163.cif.'
_cod_original_cell_volume 1296.81(3)
_cod_database_code 7712160
_shelx_shelxl_version_number 2018/3
_shelx_space_group_comment
;
The symmetry employed for this shelxl refinement is uniquely defined
by the following loop, which should always be used as a source of
symmetry information in preference to the above space-group names.
They are only intended as comments.
;
_shelx_estimated_absorpt_t_max 0.878
_shelx_estimated_absorpt_t_min 0.829
_olex2_refinement_description
;
1. Fixed Uiso
 At 1.2 times of:
  All C(H) groups
 At 1.5 times of:
  All C(H,H,H) groups
2.a Aromatic/amide H refined with riding coordinates:
 C21(H21), C15(H15), C18(H18), C2(H2), C13(H13), C19(H19), C16(H16), C9(H9),
 C25(H25), C22(H22), C4(H4), C3(H3), C12(H12), C17(H17), C10(H10), C11(H11),
 C1(H1), C24(H24), C23(H23)
2.b Idealised Me refined as rotating group:
 C26(H26A,H26B,H26C)
;
_olex2_submission_special_instructions 'No special instructions were received'
_oxdiff_exptl_absorpt_empirical_details
;
Empirical correction (ABSPACK) includes:
- Absorption correction using spherical harmonics
- Frame scaling
- Detector area scaling
;

loop_
_space_group_symop_operation_xyz
'x, y, z'
'-x, -y, -z'

loop_
_atom_site_label
_atom_site_type_symbol
_atom_site_fract_x
_atom_site_fract_y
_atom_site_fract_z
_atom_site_U_iso_or_equiv
_atom_site_adp_type
_atom_site_occupancy
_atom_site_site_symmetry_order
_atom_site_calc_flag
_atom_site_refinement_flags_posn
_atom_site_refinement_flags_adp
_atom_site_refinement_flags_occupancy
_atom_site_disorder_assembly
_atom_site_disorder_group
I1 I 0.53631(2) 0.71564(2) 0.96881(2) 0.02813(4) Uani 1 1 d . . . . .
Ag1 Ag 0.50718(2) 0.45652(2) 0.89328(2) 0.02627(4) Uani 1 1 d . . . . .
P1 P 0.61516(4) 0.34433(4) 0.78388(3) 0.01773(8) Uani 1 1 d . . . . .
N4 N 0.49543(15) 0.06646(13) 0.68880(11) 0.0213(3) Uani 1 1 d . . . . .
N3 N 0.36446(16) -0.02556(14) 0.62649(13) 0.0284(3) Uani 1 1 d . . . . .
N2 N 0.26147(16) 0.03366(15) 0.60914(12) 0.0276(3) Uani 1 1 d . . . . .
C20 C 0.63462(16) 0.39447(15) 0.66515(13) 0.0194(3) Uani 1 1 d . . . . .
N1 N 0.27504(15) 0.36589(14) 0.72503(11) 0.0223(3) Uani 1 1 d . . . . .
C21 C 0.6072(2) 0.30805(17) 0.56498(14) 0.0254(3) Uani 1 1 d . . . . .
H21 H 0.573201 0.217091 0.555211 0.031 Uiso 1 1 calc R U . . .
C15 C 0.88883(17) 0.29521(16) 0.81752(14) 0.0226(3) Uani 1 1 d . . . . .
H15 H 0.860687 0.284000 0.739264 0.027 Uiso 1 1 calc R U . . .
N5 N -0.0866(3) 0.2717(2) 0.29213(19) 0.0552(5) Uani 1 1 d . . . . .
C5 C 0.22519(17) 0.24773(16) 0.65189(13) 0.0209(3) Uani 1 1 d . . . . .
C18 C 0.97374(19) 0.33117(19) 1.04714(15) 0.0294(4) Uani 1 1 d . . . . .
H18 H 1.002956 0.343518 1.125609 0.035 Uiso 1 1 calc R U . . .
C6 C 0.32354(17) 0.16342(16) 0.66123(13) 0.0208(3) Uani 1 1 d . . . . .
C8 C 0.62534(18) 0.02227(16) 0.72483(14) 0.0226(3) Uani 1 1 d . . . . .
C2 C 0.03997(19) 0.40255(19) 0.63216(15) 0.0292(4) Uani 1 1 d . . . . .
H2 H -0.021087 0.458887 0.626978 0.035 Uiso 1 1 calc R U . . .
C13 C 0.6793(2) 0.0025(2) 0.83115(16) 0.0321(4) Uani 1 1 d . . . . .
H13 H 0.634057 0.021293 0.880242 0.038 Uiso 1 1 calc R U . . .
C19 C 0.83552(18) 0.33834(18) 0.97940(14) 0.0250(3) Uani 1 1 d . . . . .
H19 H 0.770650 0.356595 1.011728 0.030 Uiso 1 1 calc R U . . .
C16 C 1.02691(18) 0.28813(18) 0.88571(15) 0.0273(3) Uani 1 1 d . . . . .
H16 H 1.092649 0.271011 0.853908 0.033 Uiso 1 1 calc R U . . .
C7 C 0.47625(16) 0.18680(15) 0.71340(12) 0.0186(3) Uani 1 1 d . . . . .
C9 C 0.6885(2) -0.00447(18) 0.65174(16) 0.0312(4) Uani 1 1 d . . . . .
H9 H 0.650124 0.009899 0.579112 0.037 Uiso 1 1 calc R U . . .
C25 C 0.68314(19) 0.52770(17) 0.67728(15) 0.0270(3) Uani 1 1 d . . . . .
H25 H 0.699886 0.587980 0.744235 0.032 Uiso 1 1 calc R U . . .
C14 C 0.79159(16) 0.31872(15) 0.86366(13) 0.0194(3) Uani 1 1 d . . . . .
C22 C 0.6290(2) 0.3537(2) 0.47935(15) 0.0315(4) Uani 1 1 d . . . . .
H22 H 0.609246 0.294338 0.411047 0.038 Uiso 1 1 calc R U . . .
C4 C 0.08148(18) 0.20254(19) 0.56767(15) 0.0290(4) Uani 1 1 d . . . . .
H4 H 0.047938 0.118729 0.517080 0.035 Uiso 1 1 calc R U . . .
C3 C -0.01150(19) 0.2811(2) 0.55870(15) 0.0321(4) Uani 1 1 d . . . . .
H3 H -0.109758 0.251477 0.502414 0.039 Uiso 1 1 calc R U . . .
C12 C 0.8006(2) -0.0452(2) 0.8647(2) 0.0422(5) Uani 1 1 d . . . . .
H12 H 0.839727 -0.058487 0.937636 0.051 Uiso 1 1 calc R U . . .
C17 C 1.06899(18) 0.30602(18) 1.00027(15) 0.0280(4) Uani 1 1 d . . . . .
H17 H 1.163476 0.300994 1.046697 0.034 Uiso 1 1 calc R U . . .
C10 C 0.8097(2) -0.0530(2) 0.68670(19) 0.0415(5) Uani 1 1 d . . . . .
H10 H 0.854906 -0.072164 0.637667 0.050 Uiso 1 1 calc R U . . .
C27 C -0.1738(3) 0.1800(2) 0.23032(19) 0.0410(5) Uani 1 1 d . . . . .
C11 C 0.8645(2) -0.0733(2) 0.7928(2) 0.0438(5) Uani 1 1 d . . . . .
H11 H 0.946880 -0.106867 0.816159 0.053 Uiso 1 1 calc R U . . .
C1 C 0.18321(18) 0.44050(18) 0.71392(14) 0.0266(3) Uani 1 1 d . . . . .
H1 H 0.218417 0.524140 0.765040 0.032 Uiso 1 1 calc R U . . .
C24 C 0.7070(2) 0.5725(2) 0.59243(18) 0.0358(4) Uani 1 1 d . . . . .
H24 H 0.742447 0.663267 0.602084 0.043 Uiso 1 1 calc R U . . .
C23 C 0.6795(2) 0.4859(2) 0.49391(17) 0.0345(4) Uani 1 1 d . . . . .
H23 H 0.695350 0.517229 0.435676 0.041 Uiso 1 1 calc R U . . .
C26 C -0.2803(3) 0.0581(2) 0.14966(19) 0.0487(6) Uani 1 1 d . . . . .
H26A H -0.281991 0.055175 0.075186 0.073 Uiso 1 1 calc R U . . .
H26B H -0.378504 0.054575 0.146068 0.073 Uiso 1 1 calc R U . . .
H26C H -0.250981 -0.016337 0.174169 0.073 Uiso 1 1 calc R U . . .

loop_
_atom_site_aniso_label
_atom_site_aniso_U_11
_atom_site_aniso_U_22
_atom_site_aniso_U_33
_atom_site_aniso_U_23
_atom_site_aniso_U_13
_atom_site_aniso_U_12
I1 0.02643(6) 0.02194(6) 0.03846(7) 0.00799(5) 0.01622(5) 0.00688(4)
Ag1 0.02347(6) 0.03022(7) 0.02259(6) -0.00144(5) 0.00891(5) 0.01074(5)
P1 0.01535(16) 0.01965(18) 0.01724(17) 0.00254(14) 0.00628(13) 0.00599(14)
N4 0.0208(6) 0.0198(6) 0.0217(6) 0.0035(5) 0.0078(5) 0.0060(5)
N3 0.0243(7) 0.0210(7) 0.0309(7) 0.0006(6) 0.0057(6) 0.0041(5)
N2 0.0225(7) 0.0243(7) 0.0281(7) 0.0024(6) 0.0054(6) 0.0045(5)
C20 0.0154(6) 0.0216(7) 0.0212(7) 0.0066(6) 0.0063(5) 0.0072(5)
N1 0.0191(6) 0.0257(7) 0.0212(6) 0.0054(5) 0.0074(5) 0.0074(5)
C21 0.0327(9) 0.0230(8) 0.0250(8) 0.0088(6) 0.0137(7) 0.0120(7)
C15 0.0205(7) 0.0263(8) 0.0241(7) 0.0074(6) 0.0115(6) 0.0087(6)
N5 0.0596(13) 0.0434(12) 0.0525(12) 0.0038(10) 0.0232(10) 0.0017(10)
C5 0.0174(7) 0.0261(8) 0.0188(7) 0.0063(6) 0.0076(6) 0.0048(6)
C18 0.0247(8) 0.0392(10) 0.0217(7) 0.0096(7) 0.0058(6) 0.0104(7)
C6 0.0193(7) 0.0234(8) 0.0173(6) 0.0047(6) 0.0062(5) 0.0044(6)
C8 0.0237(7) 0.0182(7) 0.0267(8) 0.0059(6) 0.0102(6) 0.0085(6)
C2 0.0212(8) 0.0390(10) 0.0300(9) 0.0102(7) 0.0100(7) 0.0147(7)
C13 0.0302(9) 0.0398(11) 0.0336(9) 0.0175(8) 0.0146(7) 0.0169(8)
C19 0.0202(7) 0.0346(9) 0.0210(7) 0.0061(6) 0.0094(6) 0.0091(6)
C16 0.0207(7) 0.0333(9) 0.0331(9) 0.0112(7) 0.0139(7) 0.0119(7)
C7 0.0188(7) 0.0199(7) 0.0176(6) 0.0049(5) 0.0079(5) 0.0061(5)
C9 0.0335(9) 0.0304(9) 0.0285(8) 0.0003(7) 0.0135(7) 0.0116(7)
C25 0.0243(8) 0.0207(8) 0.0306(8) 0.0063(6) 0.0066(7) 0.0054(6)
C14 0.0152(6) 0.0210(7) 0.0203(7) 0.0044(6) 0.0061(5) 0.0051(5)
C22 0.0382(10) 0.0411(11) 0.0261(8) 0.0149(8) 0.0181(8) 0.0206(8)
C4 0.0180(7) 0.0342(9) 0.0264(8) 0.0009(7) 0.0041(6) 0.0061(6)
C3 0.0174(7) 0.0440(11) 0.0288(8) 0.0047(8) 0.0045(6) 0.0100(7)
C12 0.0397(11) 0.0455(12) 0.0465(12) 0.0238(10) 0.0136(9) 0.0227(9)
C17 0.0174(7) 0.0335(9) 0.0311(8) 0.0112(7) 0.0064(6) 0.0086(6)
C10 0.0384(11) 0.0389(11) 0.0482(12) -0.0021(9) 0.0219(9) 0.0173(9)
C27 0.0458(12) 0.0424(12) 0.0400(11) 0.0131(9) 0.0220(10) 0.0137(10)
C11 0.0346(10) 0.0369(11) 0.0610(14) 0.0118(10) 0.0163(10) 0.0210(9)
C1 0.0223(8) 0.0303(9) 0.0267(8) 0.0057(7) 0.0090(6) 0.0103(7)
C24 0.0294(9) 0.0298(10) 0.0463(11) 0.0201(9) 0.0115(8) 0.0051(7)
C23 0.0311(9) 0.0469(12) 0.0398(10) 0.0286(9) 0.0196(8) 0.0178(8)
C26 0.0495(13) 0.0490(14) 0.0385(11) 0.0052(10) 0.0150(10) 0.0069(11)

loop_
_atom_type_symbol
_atom_type_description
_atom_type_scat_dispersion_real
_atom_type_scat_dispersion_imag
_atom_type_scat_source
C C 0.0033 0.0016 'International Tables Vol C Tables 4.2.6.8 and 6.1.1.4'
H H 0.0000 0.0000 'International Tables Vol C Tables 4.2.6.8 and 6.1.1.4'
Ag Ag -0.8971 1.1015 'International Tables Vol C Tables 4.2.6.8 and 6.1.1.4'
I I -0.4742 1.8119 'International Tables Vol C Tables 4.2.6.8 and 6.1.1.4'
N N 0.0061 0.0033 'International Tables Vol C Tables 4.2.6.8 and 6.1.1.4'
P P 0.1023 0.0942 'International Tables Vol C Tables 4.2.6.8 and 6.1.1.4'

loop_
_geom_angle_atom_site_label_1
_geom_angle_atom_site_label_2
_geom_angle_atom_site_label_3
_geom_angle
_geom_angle_site_symmetry_1
_geom_angle_site_symmetry_3
_geom_angle_publ_flag
Ag1 I1 Ag1 61.844(5) . 2_667 ?
I1 Ag1 I1 118.156(6) . 2_667 ?
I1 Ag1 Ag1 61.862(5) . 2_667 ?
Ag1 Ag1 I1 56.295(5) 2_667 2_667 ?
P1 Ag1 I1 103.504(11) . 2_667 ?
P1 Ag1 I1 131.977(11) . . ?
P1 Ag1 Ag1 149.840(12) . 2_667 ?
N1 Ag1 I1 107.38(3) . . ?
N1 Ag1 I1 100.62(3) . 2_667 ?
N1 Ag1 Ag1 117.79(3) . 2_667 ?
N1 Ag1 P1 85.86(3) . . ?
C20 P1 Ag1 122.06(5) . . ?
C20 P1 C7 101.15(7) . . ?
C20 P1 C14 104.56(7) . . ?
C7 P1 Ag1 102.06(5) . . ?
C14 P1 Ag1 116.27(5) . . ?
C14 P1 C7 109.16(7) . . ?
N3 N4 C8 117.15(13) . . ?
N3 N4 C7 111.29(13) . . ?
C7 N4 C8 131.33(13) . . ?
N2 N3 N4 107.22(13) . . ?
N3 N2 C6 109.68(13) . . ?
C21 C20 P1 123.94(13) . . ?
C21 C20 C25 118.74(16) . . ?
C25 C20 P1 117.30(13) . . ?
C5 N1 Ag1 127.98(11) . . ?
C1 N1 Ag1 113.60(11) . . ?
C1 N1 C5 118.01(14) . . ?
C20 C21 H21 119.7 . . ?
C22 C21 C20 120.58(17) . . ?
C22 C21 H21 119.7 . . ?
C16 C15 H15 120.0 . . ?
C16 C15 C14 120.10(15) . . ?
C14 C15 H15 120.0 . . ?
N1 C5 C6 119.46(13) . . ?
N1 C5 C4 121.43(15) . . ?
C4 C5 C6 119.11(15) . . ?
C19 C18 H18 120.0 . . ?
C17 C18 H18 120.0 . . ?
C17 C18 C19 119.97(16) . . ?
N2 C6 C5 118.11(14) . . ?
N2 C6 C7 108.34(14) . . ?
C7 C6 C5 133.54(15) . . ?
C13 C8 N4 118.40(15) . . ?
C9 C8 N4 119.66(15) . . ?
C9 C8 C13 121.88(16) . . ?
C3 C2 H2 120.9 . . ?
C3 C2 C1 118.20(16) . . ?
C1 C2 H2 120.9 . . ?
C8 C13 H13 120.6 . . ?
C8 C13 C12 118.72(19) . . ?
C12 C13 H13 120.6 . . ?
C18 C19 H19 119.9 . . ?
C18 C19 C14 120.13(16) . . ?
C14 C19 H19 119.9 . . ?
C15 C16 H16 120.0 . . ?
C17 C16 C15 120.07(16) . . ?
C17 C16 H16 120.0 . . ?
N4 C7 P1 128.92(11) . . ?
N4 C7 C6 103.46(13) . . ?
C6 C7 P1 127.32(12) . . ?
C8 C9 H9 120.7 . . ?
C8 C9 C10 118.55(18) . . ?
C10 C9 H9 120.7 . . ?
C20 C25 H25 119.8 . . ?
C24 C25 C20 120.40(17) . . ?
C24 C25 H25 119.8 . . ?
C15 C14 P1 123.35(12) . . ?
C15 C14 C19 119.48(14) . . ?
C19 C14 P1 116.79(12) . . ?
C21 C22 H22 120.1 . . ?
C23 C22 C21 119.71(18) . . ?
C23 C22 H22 120.1 . . ?
C5 C4 H4 120.3 . . ?
C3 C4 C5 119.36(17) . . ?
C3 C4 H4 120.3 . . ?
C2 C3 C4 119.27(16) . . ?
C2 C3 H3 120.4 . . ?
C4 C3 H3 120.4 . . ?
C13 C12 H12 119.8 . . ?
C11 C12 C13 120.3(2) . . ?
C11 C12 H12 119.8 . . ?
C18 C17 C16 120.23(15) . . ?
C18 C17 H17 119.9 . . ?
C16 C17 H17 119.9 . . ?
C9 C10 H10 120.0 . . ?
C11 C10 C9 120.1(2) . . ?
C11 C10 H10 120.0 . . ?
N5 C27 C26 176.7(3) . . ?
C12 C11 C10 120.49(19) . . ?
C12 C11 H11 119.8 . . ?
C10 C11 H11 119.8 . . ?
N1 C1 C2 123.71(17) . . ?
N1 C1 H1 118.1 . . ?
C2 C1 H1 118.1 . . ?
C25 C24 H24 119.9 . . ?
C23 C24 C25 120.17(18) . . ?
C23 C24 H24 119.9 . . ?
C22 C23 H23 119.8 . . ?
C24 C23 C22 120.38(18) . . ?
C24 C23 H23 119.8 . . ?
C27 C26 H26A 109.5 . . ?
C27 C26 H26B 109.5 . . ?
C27 C26 H26C 109.5 . . ?
H26A C26 H26B 109.5 . . ?
H26A C26 H26C 109.5 . . ?
H26B C26 H26C 109.5 . . ?

loop_
_geom_bond_atom_site_label_1
_geom_bond_atom_site_label_2
_geom_bond_distance
_geom_bond_site_symmetry_2
_geom_bond_publ_flag
I1 Ag1 2.74672(18) . ?
I1 Ag1 2.91151(19) 2_667 ?
Ag1 Ag1 2.9110(3) 2_667 ?
Ag1 P1 2.4459(4) . ?
Ag1 N1 2.4459(13) . ?
P1 C20 1.8192(16) . ?
P1 C7 1.8269(16) . ?
P1 C14 1.8217(15) . ?
N4 N3 1.3583(19) . ?
N4 C8 1.441(2) . ?
N4 C7 1.366(2) . ?
N3 N2 1.308(2) . ?
N2 C6 1.366(2) . ?
C20 C21 1.394(2) . ?
C20 C25 1.395(2) . ?
N1 C5 1.347(2) . ?
N1 C1 1.341(2) . ?
C21 H21 0.9500 . ?
C21 C22 1.388(2) . ?
C15 H15 0.9500 . ?
C15 C16 1.388(2) . ?
C15 C14 1.392(2) . ?
N5 C27 1.137(3) . ?
C5 C6 1.475(2) . ?
C5 C4 1.398(2) . ?
C18 H18 0.9500 . ?
C18 C19 1.388(2) . ?
C18 C17 1.385(3) . ?
C6 C7 1.399(2) . ?
C8 C13 1.384(2) . ?
C8 C9 1.379(2) . ?
C2 H2 0.9500 . ?
C2 C3 1.375(3) . ?
C2 C1 1.385(2) . ?
C13 H13 0.9500 . ?
C13 C12 1.387(3) . ?
C19 H19 0.9500 . ?
C19 C14 1.399(2) . ?
C16 H16 0.9500 . ?
C16 C17 1.388(3) . ?
C9 H9 0.9500 . ?
C9 C10 1.392(3) . ?
C25 H25 0.9500 . ?
C25 C24 1.383(3) . ?
C22 H22 0.9500 . ?
C22 C23 1.380(3) . ?
C4 H4 0.9500 . ?
C4 C3 1.385(3) . ?
C3 H3 0.9500 . ?
C12 H12 0.9500 . ?
C12 C11 1.373(3) . ?
C17 H17 0.9500 . ?
C10 H10 0.9500 . ?
C10 C11 1.384(3) . ?
C27 C26 1.476(3) . ?
C11 H11 0.9500 . ?
C1 H1 0.9500 . ?
C24 H24 0.9500 . ?
C24 C23 1.378(3) . ?
C23 H23 0.9500 . ?
C26 H26A 0.9800 . ?
C26 H26B 0.9800 . ?
C26 H26C 0.9800 . ?

loop_
_geom_torsion_atom_site_label_1
_geom_torsion_atom_site_label_2
_geom_torsion_atom_site_label_3
_geom_torsion_atom_site_label_4
_geom_torsion
_geom_torsion_site_symmetry_1
_geom_torsion_site_symmetry_2
_geom_torsion_site_symmetry_3
_geom_torsion_site_symmetry_4
_geom_torsion_publ_flag
Ag1 P1 C20 C21 -139.10(12) . . . . ?
Ag1 P1 C20 C25 42.36(14) . . . . ?
Ag1 P1 C7 N4 -143.66(13) . . . . ?
Ag1 P1 C7 C6 43.74(15) . . . . ?
Ag1 P1 C14 C15 -159.20(12) . . . . ?
Ag1 P1 C14 C19 13.64(15) . . . . ?
Ag1 N1 C5 C6 -8.2(2) . . . . ?
Ag1 N1 C5 C4 171.26(13) . . . . ?
Ag1 N1 C1 C2 -172.80(15) . . . . ?
P1 C20 C21 C22 -177.95(13) . . . . ?
P1 C20 C25 C24 176.97(13) . . . . ?
N4 N3 N2 C6 -1.08(19) . . . . ?
N4 C8 C13 C12 177.34(18) . . . . ?
N4 C8 C9 C10 -176.95(17) . . . . ?
N3 N4 C8 C13 -95.96(19) . . . . ?
N3 N4 C8 C9 81.3(2) . . . . ?
N3 N4 C7 P1 -174.31(12) . . . . ?
N3 N4 C7 C6 -0.36(18) . . . . ?
N3 N2 C6 C5 -179.86(14) . . . . ?
N3 N2 C6 C7 0.9(2) . . . . ?
N2 C6 C7 P1 173.79(12) . . . . ?
N2 C6 C7 N4 -0.30(17) . . . . ?
C20 P1 C7 N4 89.80(15) . . . . ?
C20 P1 C7 C6 -82.80(15) . . . . ?
C20 P1 C14 C15 -21.49(16) . . . . ?
C20 P1 C14 C19 151.35(13) . . . . ?
C20 C21 C22 C23 0.5(3) . . . . ?
C20 C25 C24 C23 1.6(3) . . . . ?
N1 C5 C6 N2 161.88(15) . . . . ?
N1 C5 C6 C7 -19.1(3) . . . . ?
N1 C5 C4 C3 0.4(3) . . . . ?
C21 C20 C25 C24 -1.7(2) . . . . ?
C21 C22 C23 C24 -0.6(3) . . . . ?
C15 C16 C17 C18 -0.1(3) . . . . ?
C5 N1 C1 C2 0.5(3) . . . . ?
C5 C6 C7 P1 -5.3(3) . . . . ?
C5 C6 C7 N4 -179.40(17) . . . . ?
C5 C4 C3 C2 0.6(3) . . . . ?
C18 C19 C14 P1 -174.71(14) . . . . ?
C18 C19 C14 C15 -1.6(3) . . . . ?
C6 C5 C4 C3 179.81(17) . . . . ?
C8 N4 N3 N2 175.99(14) . . . . ?
C8 N4 C7 P1 11.5(3) . . . . ?
C8 N4 C7 C6 -174.53(16) . . . . ?
C8 C13 C12 C11 -0.6(3) . . . . ?
C8 C9 C10 C11 -0.1(3) . . . . ?
C13 C8 C9 C10 0.2(3) . . . . ?
C13 C12 C11 C10 0.7(4) . . . . ?
C19 C18 C17 C16 0.1(3) . . . . ?
C16 C15 C14 P1 174.25(13) . . . . ?
C16 C15 C14 C19 1.6(3) . . . . ?
C7 P1 C20 C21 -27.08(15) . . . . ?
C7 P1 C20 C25 154.37(13) . . . . ?
C7 P1 C14 C15 86.08(15) . . . . ?
C7 P1 C14 C19 -101.08(14) . . . . ?
C7 N4 N3 N2 0.91(19) . . . . ?
C7 N4 C8 C13 77.9(2) . . . . ?
C7 N4 C8 C9 -104.8(2) . . . . ?
C9 C8 C13 C12 0.2(3) . . . . ?
C9 C10 C11 C12 -0.4(3) . . . . ?
C25 C20 C21 C22 0.6(2) . . . . ?
C25 C24 C23 C22 -0.5(3) . . . . ?
C14 P1 C20 C21 86.30(15) . . . . ?
C14 P1 C20 C25 -92.25(13) . . . . ?
C14 P1 C7 N4 -20.06(16) . . . . ?
C14 P1 C7 C6 167.33(14) . . . . ?
C14 C15 C16 C17 -0.8(3) . . . . ?
C4 C5 C6 N2 -17.6(2) . . . . ?
C4 C5 C6 C7 161.48(18) . . . . ?
C3 C2 C1 N1 0.5(3) . . . . ?
C17 C18 C19 C14 0.7(3) . . . . ?
C1 N1 C5 C6 179.63(15) . . . . ?
C1 N1 C5 C4 -0.9(2) . . . . ?
C1 C2 C3 C4 -1.1(3) . . . . ?
